data_4003017
loop_
_publ_author_name
'Sumanov, Vasily D.'
'Aksyonov, Dmitry A.'
'Drozhzhin, Oleg A.'
'Presniakov, Igor'
'Sobolev, Alexey V.'
'Glazkova, Iana'
'Tsirlin, Alexander A.'
'Rupasov, Dmitry'
'Senyshyn, Anatoliy'
'Kolesnik, Irina V.'
'Stevenson, Keith J.'
'Antipov, Evgeny'
'Abakumov, Artem M.'

_publ_section_title
;
 &#x201C;Hydrotriphylites&#x201D; Li1--xFe1+x(PO4)1--y(OH)4y as Cathode
 Materials for Li-ion Batteries
;
_journal_issue 14
_journal_name_full 'Chemistry of Materials'
_journal_page_first 5035
_journal_paper_doi 10.1021/acs.chemmater.9b00627
_journal_volume 31
_journal_year 2019
_chemical_formula_sum 'Fe1.035 Li0.965 O4 P0.905'
_chemical_formula_weight 156.5
_space_group_IT_number 26
_space_group_name_Hall 'P -2a 2a'
_space_group_name_H-M_alt 'P 21 m a'
_symmetry_cell_setting orthorhombic
_symmetry_Int_Tables_number 26
_symmetry_space_group_name_Hall 'P -2a 2a'
_symmetry_space_group_name_H-M 'P 21 m a'
_cell_angle_alpha 90
_cell_angle_beta 90
_cell_angle_gamma 90
_cell_formula_units_Z 4
_cell_length_a 10.3385(2)
_cell_length_b 5.99521(13)
_cell_length_c 4.70108(10)
_cell_measurement_temperature 293
_cell_volume 291.380(10)
_diffrn_ambient_temperature 293
_diffrn_measurement_device_type SPODI
_diffrn_radiation_probe neutron
_diffrn_radiation_type neutron
_diffrn_radiation_wavelength 1.5472
_exptl_absorpt_coefficient_mu 0.084
_exptl_crystal_density_diffrn 3.5681
_exptl_crystal_F_000 90.568
_pd_instr_location ' ?'
_pd_meas_2theta_range_inc 0.05
_pd_meas_2theta_range_max 151.900
_pd_meas_2theta_range_min 0.950
_pd_meas_number_of_points 3020
_pd_proc_2theta_range_inc 0.05
_pd_proc_2theta_range_max 151.9
_pd_proc_2theta_range_min 11.6
_pd_proc_ls_background_function '9 Legendre polynoms'
_pd_proc_ls_pref_orient_corr none
_pd_proc_ls_profile_function Pseudo-Voigt
_pd_proc_ls_prof_R_factor 0.0188
_pd_proc_ls_prof_wR_expected 0.0250
_pd_proc_ls_prof_wR_factor 0.0250
_refine_ls_goodness_of_fit_all 1.52
_refine_ls_hydrogen_treatment constr
_refine_ls_number_constraints 26
_refine_ls_number_parameters 64
_refine_ls_number_restraints 0
_refine_ls_R_factor_all 0.0180
_refine_ls_R_factor_gt 0.0179
_refine_ls_shift/su_max 0.0498
_refine_ls_shift/su_mean 0.0015
_refine_ls_weighting_scheme sigma
_refine_ls_wR_factor_all 0.0267
_refine_ls_wR_factor_gt 0.0267
_cod_data_source_file cm9b00627_si_003.cif
_cod_data_source_block I
_cod_original_cell_volume 291.381(11)
_cod_original_sg_symbol_Hall 'P 2xa;-2y;-2za'
_cod_database_code 4003017

loop_
_space_group_symop_id
_space_group_symop_operation_xyz
1 x,y,z
2 x+1/2,-y,-z
3 x+1/2,y,-z
4 x,-y,z

loop_
_atom_site_label
_atom_site_type_symbol
_atom_site_fract_x
_atom_site_fract_y
_atom_site_fract_z
_atom_site_adp_type
_atom_site_U_iso_or_equiv
_atom_site_site_symmetry_multiplicity
_atom_site_occupancy
_atom_site_calc_flag
Li1_1 Li -0.00895(12) -0.2267(19) -0.232(3) Uiso 0.041(2) 4 0.9326(15) d
Fe11 Fe 0 -0.25 -0.25 Uiso 0.041(2) 4 0.0674(15) d
Fe1_1 Fe 0.28143(6) 0 0.72563(17) Uiso 0.0123(2) 2 0.968(2) d
Fe1_2 Fe -0.28143(6) -0.5 -1.22563(17) Uiso 0.0123(2) 2 0.968(2) d
Li11_1 Li 0.28143(6) 0 0.72563(17) Uiso 0.0123(2) 2 0.032430(2) d
Li11_2 Li -0.28143(6) -0.5 -1.22563(17) Uiso 0.0123(2) 2 0.032430(2) d
P1_1 P 0.09525(12) 0 0.1678(2) Uiso 0.0084(3) 2 0.906(3) d
P1_2 P -0.09525(12) -0.5 -0.6678(2) Uiso 0.0084(3) 2 0.906(3) d
O1_1 O 0.09696(15) 0 0.4893(3) Uiso 0.0176(4) 2 1 d
O1_2 O -0.09696(15) -0.5 -0.9893(3) Uiso 0.0176(4) 2 1 d
O2_1 O 0.45564(13) 0 -0.0433(3) Uiso 0.0191(4) 2 1 d
O2_2 O -0.45564(13) -0.5 -0.4567(3) Uiso 0.0191(4) 2 1 d
O3_1 O 0.16568(12) -0.20405(16) 0.03333(19) Uiso 0.0198(2) 4 1 d
O3_2 O -0.16568(12) -0.29595(16) -0.53333(19) Uiso 0.0198(2) 4 1 d

loop_
_atom_type_symbol
_atom_type_scat_length_neutron
_atom_type_scat_source
Fe 9.450 International_Tables_Vol_C
Li -1.900 International_Tables_Vol_C
O 5.803 International_Tables_Vol_C
P 5.130 International_Tables_Vol_C

loop_
_geom_angle_atom_site_label_1
_geom_angle_atom_site_label_2
_geom_angle_atom_site_label_3
_geom_angle_site_symmetry_1
_geom_angle_site_symmetry_3
_geom_angle
Li1_1 Li1_1 Fe11 4_555 . 138(3)
Li1_1 Li1_1 Fe11 4_555 4_555 2.5(2)
Li1_1 Li1_1 P1_1 4_555 . 57.9(4)
Li1_1 Li1_1 P1_2 4_555 . 126.3(6)
Li1_1 Li1_1 O1_1 4_555 1_554 51.5(3)
Li1_1 Li1_1 O1_2 4_555 1_556 138.3(6)
Li1_1 Li1_1 O2_1 4_555 2_455 44.7(4)
Li1_1 Li1_1 O2_2 4_555 2_544 136.4(6)
Li1_1 Li1_1 O3_1 4_555 . 86.5(4)
Li1_1 Li1_1 O3_2 4_555 . 100.9(4)
Fe11 Li1_1 Fe11 . 4_555 136(3)
Fe11 Li1_1 P1_1 . . 121(3)
Fe11 Li1_1 P1_2 . . 52(3)
Fe11 Li1_1 O1_1 . 1_554 87(3)
Fe11 Li1_1 O1_2 . 1_556 83(3)
Fe11 Li1_1 O2_1 . 2_455 158(3)
Fe11 Li1_1 O2_2 . 2_544 18(3)
Fe11 Li1_1 O3_1 . . 84(3)
Fe11 Li1_1 O3_2 . . 86(3)
Fe11 Li1_1 P1_1 4_555 . 58.5(2)
Fe11 Li1_1 P1_2 4_555 . 125.4(5)
Fe11 Li1_1 O1_1 4_555 1_554 49.0(2)
Fe11 Li1_1 O1_2 4_555 1_556 140.8(5)
Fe11 Li1_1 O2_1 4_555 2_455 46.9(2)
Fe11 Li1_1 O2_2 4_555 2_544 134.1(5)
Fe11 Li1_1 O3_1 4_555 . 85.9(3)
Fe11 Li1_1 O3_2 4_555 . 101.2(4)
P1_1 Li1_1 P1_2 . . 173.3(3)
P1_1 Li1_1 O1_1 . 1_554 84.2(3)
P1_1 Li1_1 O1_2 . 1_556 100.9(5)
P1_1 Li1_1 O2_1 . 2_455 37.4(2)
P1_1 Li1_1 O2_2 . 2_544 139.17(17)
P1_1 Li1_1 O3_1 . . 37.27(19)
P1_1 Li1_1 O3_2 . . 152.5(4)
P1_2 Li1_1 O1_1 . 1_554 95.0(5)
P1_2 Li1_1 O1_2 . 1_556 79.0(3)
P1_2 Li1_1 O2_1 . 2_455 149.22(17)
P1_2 Li1_1 O2_2 . 2_544 34.21(18)
P1_2 Li1_1 O3_1 . . 136.1(4)
P1_2 Li1_1 O3_2 . . 34.13(19)
O1_1 Li1_1 O1_2 1_554 1_556 170.2(6)
O1_1 Li1_1 O2_1 1_554 2_455 93.4(4)
O1_1 Li1_1 O2_2 1_554 2_544 86.6(4)
O1_1 Li1_1 O3_1 1_554 . 83.69(19)
O1_1 Li1_1 O3_2 1_554 . 95.8(5)
O1_2 Li1_1 O2_1 1_556 2_455 95.7(5)
O1_2 Li1_1 O2_2 1_556 2_544 84.1(4)
O1_2 Li1_1 O3_1 1_556 . 95.2(5)
O1_2 Li1_1 O3_2 1_556 . 83.6(3)
O2_1 Li1_1 O2_2 2_455 2_544 176.4(4)
O2_1 Li1_1 O3_1 2_455 . 74.3(4)
O2_1 Li1_1 O3_2 2_455 . 115.5(3)
O2_2 Li1_1 O3_1 2_544 . 102.2(3)
O2_2 Li1_1 O3_2 2_544 . 68.0(4)
O3_1 Li1_1 O3_2 . . 170.2(6)
Li1_1 Fe11 Li1_1 . 4_555 39(3)
Li1_1 Fe11 Fe11 . 4_545 138(3)
Li1_1 Fe11 Fe11 . 4_555 42(3)
Li1_1 Fe11 P1_1 . . 55(3)
Li1_1 Fe11 P1_2 . . 125(3)
Li1_1 Fe11 O1_1 . 1_554 88(3)
Li1_1 Fe11 O1_2 . 1_556 92(3)
Li1_1 Fe11 O2_1 . 2_455 20(3)
Li1_1 Fe11 O2_2 . 2_544 160(3)
Li1_1 Fe11 O3_1 . . 91(3)
Li1_1 Fe11 O3_2 . . 89(3)
Li1_1 Fe11 Fe11 4_555 4_545 177.50(19)
Li1_1 Fe11 Fe11 4_555 4_555 2.50(19)
Li1_1 Fe11 P1_1 4_555 . 55.1(3)
Li1_1 Fe11 P1_2 4_555 . 124.9(3)
Li1_1 Fe11 O1_1 4_555 1_554 49.0(2)
Li1_1 Fe11 O1_2 4_555 1_556 131.0(2)
Li1_1 Fe11 O2_1 4_555 2_455 41.9(3)
Li1_1 Fe11 O2_2 4_555 2_544 138.1(3)
Li1_1 Fe11 O3_1 4_555 . 83.21(18)
Li1_1 Fe11 O3_2 4_555 . 96.79(18)
Fe11 Fe11 Fe11 4_545 4_555 180.0(5)
Fe11 Fe11 P1_1 4_545 . 124.302(13)
Fe11 Fe11 P1_2 4_545 . 55.698(13)
Fe11 Fe11 O1_1 4_545 1_554 133.43(3)
Fe11 Fe11 O1_2 4_545 1_556 46.57(3)
Fe11 Fe11 O2_1 4_545 2_455 135.89(3)
Fe11 Fe11 O2_2 4_545 2_544 44.11(3)
Fe11 Fe11 O3_1 4_545 . 97.24(3)
Fe11 Fe11 O3_2 4_545 . 82.76(3)
Fe11 Fe11 P1_1 4_555 . 55.698(13)
Fe11 Fe11 P1_2 4_555 . 124.302(13)
Fe11 Fe11 O1_1 4_555 1_554 46.57(3)
Fe11 Fe11 O1_2 4_555 1_556 133.43(3)
Fe11 Fe11 O2_1 4_555 2_455 44.11(3)
Fe11 Fe11 O2_2 4_555 2_544 135.89(3)
Fe11 Fe11 O3_1 4_555 . 82.76(3)
Fe11 Fe11 O3_2 4_555 . 97.24(3)
P1_1 Fe11 P1_2 . . 180.0(5)
P1_1 Fe11 O1_1 . 1_554 81.80(4)
P1_1 Fe11 O1_2 . 1_556 98.20(4)
P1_1 Fe11 O2_1 . 2_455 35.81(4)
P1_1 Fe11 O2_2 . 2_544 144.19(4)
P1_1 Fe11 O3_1 . . 35.84(3)
P1_1 Fe11 O3_2 . . 144.16(3)
P1_2 Fe11 O1_1 . 1_554 98.20(4)
P1_2 Fe11 O1_2 . 1_556 81.80(4)
P1_2 Fe11 O2_1 . 2_455 144.19(4)
P1_2 Fe11 O2_2 . 2_544 35.81(4)
P1_2 Fe11 O3_1 . . 144.16(3)
P1_2 Fe11 O3_2 . . 35.84(3)
O1_1 Fe11 O1_2 1_554 1_556 180.0(5)
O1_1 Fe11 O2_1 1_554 2_455 88.77(4)
O1_1 Fe11 O2_2 1_554 2_544 91.23(4)
O1_1 Fe11 O3_1 1_554 . 84.01(5)
O1_1 Fe11 O3_2 1_554 . 95.99(5)
O1_2 Fe11 O2_1 1_556 2_455 91.23(4)
O1_2 Fe11 O2_2 1_556 2_544 88.77(4)
O1_2 Fe11 O3_1 1_556 . 95.99(5)
O1_2 Fe11 O3_2 1_556 . 84.01(5)
O2_1 Fe11 O2_2 2_455 2_544 180.0(5)
O2_1 Fe11 O3_1 2_455 . 71.30(5)
O2_1 Fe11 O3_2 2_455 . 108.70(5)
O2_2 Fe11 O3_1 2_544 . 108.70(5)
O2_2 Fe11 O3_2 2_544 . 71.30(5)
O3_1 Fe11 O3_2 . . 180.0(5)
Li11_1 Fe1_1 P1_1 . 1_556 0
Li11_1 Fe1_1 O1_1 . . 0
Li11_1 Fe1_1 O2_1 . 1_556 0
Li11_1 Fe1_1 O3_1 . 1_556 0
Li11_1 Fe1_1 O3_1 . 4_556 0
Li11_1 Fe1_1 O3_2 . 2_555 0
Li11_1 Fe1_1 O3_2 . 3_555 0
P1_1 Fe1_1 O1_1 1_556 . 77.42(5)
P1_1 Fe1_1 O2_1 1_556 1_556 101.70(5)
P1_1 Fe1_1 O3_1 1_556 1_556 33.23(3)
P1_1 Fe1_1 O3_1 1_556 4_556 33.23(3)
P1_1 Fe1_1 O3_2 1_556 2_555 120.08(3)
P1_1 Fe1_1 O3_2 1_556 3_555 120.08(3)
O1_1 Fe1_1 O2_1 . 1_556 179.12(7)
O1_1 Fe1_1 O3_1 . 1_556 82.15(5)
O1_1 Fe1_1 O3_1 . 4_556 82.15(5)
O1_1 Fe1_1 O3_2 . 2_555 90.49(4)
O1_1 Fe1_1 O3_2 . 3_555 90.49(4)
O2_1 Fe1_1 O3_1 1_556 1_556 97.11(5)
O2_1 Fe1_1 O3_1 1_556 4_556 97.11(5)
O2_1 Fe1_1 O3_2 1_556 2_555 89.96(4)
O2_1 Fe1_1 O3_2 1_556 3_555 89.96(4)
O3_1 Fe1_1 O3_1 1_556 4_556 66.18(4)
O3_1 Fe1_1 O3_2 1_556 2_555 153.27(5)
O3_1 Fe1_1 O3_2 1_556 3_555 87.42(4)
O3_1 Fe1_1 O3_2 4_556 2_555 87.42(4)
O3_1 Fe1_1 O3_2 4_556 3_555 153.27(5)
O3_2 Fe1_1 O3_2 2_555 3_555 118.45(5)
Li11_2 Fe1_2 P1_2 . 1_554 0
Li11_2 Fe1_2 O1_2 . . 0
Li11_2 Fe1_2 O2_2 . 1_554 0
Li11_2 Fe1_2 O3_1 . 2_444 0
Li11_2 Fe1_2 O3_1 . 3_454 0
Li11_2 Fe1_2 O3_2 . 1_554 0
Li11_2 Fe1_2 O3_2 . 4_544 0
P1_2 Fe1_2 O1_2 1_554 . 77.42(5)
P1_2 Fe1_2 O2_2 1_554 1_554 101.70(5)
P1_2 Fe1_2 O3_1 1_554 2_444 120.08(3)
P1_2 Fe1_2 O3_1 1_554 3_454 120.08(3)
P1_2 Fe1_2 O3_2 1_554 1_554 33.23(3)
P1_2 Fe1_2 O3_2 1_554 4_544 33.23(3)
O1_2 Fe1_2 O2_2 . 1_554 179.12(7)
O1_2 Fe1_2 O3_1 . 2_444 90.49(4)
O1_2 Fe1_2 O3_1 . 3_454 90.49(4)
O1_2 Fe1_2 O3_2 . 1_554 82.15(5)
O1_2 Fe1_2 O3_2 . 4_544 82.15(5)
O2_2 Fe1_2 O3_1 1_554 2_444 89.96(4)
O2_2 Fe1_2 O3_1 1_554 3_454 89.96(4)
O2_2 Fe1_2 O3_2 1_554 1_554 97.11(5)
O2_2 Fe1_2 O3_2 1_554 4_544 97.11(5)
O3_1 Fe1_2 O3_1 2_444 3_454 118.45(5)
O3_1 Fe1_2 O3_2 2_444 1_554 153.27(5)
O3_1 Fe1_2 O3_2 2_444 4_544 87.42(4)
O3_1 Fe1_2 O3_2 3_454 1_554 87.42(4)
O3_1 Fe1_2 O3_2 3_454 4_544 153.27(5)
O3_2 Fe1_2 O3_2 1_554 4_544 66.18(4)
Fe1_1 Li11_1 P1_1 . 1_556 0
Fe1_1 Li11_1 O1_1 . . 0
Fe1_1 Li11_1 O2_1 . 1_556 0
Fe1_1 Li11_1 O3_1 . 1_556 0
Fe1_1 Li11_1 O3_1 . 4_556 0
Fe1_1 Li11_1 O3_2 . 2_555 0
Fe1_1 Li11_1 O3_2 . 3_555 0
P1_1 Li11_1 O1_1 1_556 . 77.42(5)
P1_1 Li11_1 O2_1 1_556 1_556 101.70(5)
P1_1 Li11_1 O3_1 1_556 1_556 33.23(3)
P1_1 Li11_1 O3_1 1_556 4_556 33.23(3)
P1_1 Li11_1 O3_2 1_556 2_555 120.08(3)
P1_1 Li11_1 O3_2 1_556 3_555 120.08(3)
O1_1 Li11_1 O2_1 . 1_556 179.12(7)
O1_1 Li11_1 O3_1 . 1_556 82.15(5)
O1_1 Li11_1 O3_1 . 4_556 82.15(5)
O1_1 Li11_1 O3_2 . 2_555 90.49(4)
O1_1 Li11_1 O3_2 . 3_555 90.49(4)
O2_1 Li11_1 O3_1 1_556 1_556 97.11(5)
O2_1 Li11_1 O3_1 1_556 4_556 97.11(5)
O2_1 Li11_1 O3_2 1_556 2_555 89.96(4)
O2_1 Li11_1 O3_2 1_556 3_555 89.96(4)
O3_1 Li11_1 O3_1 1_556 4_556 66.18(4)
O3_1 Li11_1 O3_2 1_556 2_555 153.27(5)
O3_1 Li11_1 O3_2 1_556 3_555 87.42(4)
O3_1 Li11_1 O3_2 4_556 2_555 87.42(4)
O3_1 Li11_1 O3_2 4_556 3_555 153.27(5)
O3_2 Li11_1 O3_2 2_555 3_555 118.45(5)
Fe1_2 Li11_2 P1_2 . 1_554 0
Fe1_2 Li11_2 O1_2 . . 0
Fe1_2 Li11_2 O2_2 . 1_554 0
Fe1_2 Li11_2 O3_1 . 2_444 0
Fe1_2 Li11_2 O3_1 . 3_454 0
Fe1_2 Li11_2 O3_2 . 1_554 0
Fe1_2 Li11_2 O3_2 . 4_544 0
P1_2 Li11_2 O1_2 1_554 . 77.42(5)
P1_2 Li11_2 O2_2 1_554 1_554 101.70(5)
P1_2 Li11_2 O3_1 1_554 2_444 120.08(3)
P1_2 Li11_2 O3_1 1_554 3_454 120.08(3)
P1_2 Li11_2 O3_2 1_554 1_554 33.23(3)
P1_2 Li11_2 O3_2 1_554 4_544 33.23(3)
O1_2 Li11_2 O2_2 . 1_554 179.12(7)
O1_2 Li11_2 O3_1 . 2_444 90.49(4)
O1_2 Li11_2 O3_1 . 3_454 90.49(4)
O1_2 Li11_2 O3_2 . 1_554 82.15(5)
O1_2 Li11_2 O3_2 . 4_544 82.15(5)
O2_2 Li11_2 O3_1 1_554 2_444 89.96(4)
O2_2 Li11_2 O3_1 1_554 3_454 89.96(4)
O2_2 Li11_2 O3_2 1_554 1_554 97.11(5)
O2_2 Li11_2 O3_2 1_554 4_544 97.11(5)
O3_1 Li11_2 O3_1 2_444 3_454 118.45(5)
O3_1 Li11_2 O3_2 2_444 1_554 153.27(5)
O3_1 Li11_2 O3_2 2_444 4_544 87.42(4)
O3_1 Li11_2 O3_2 3_454 1_554 87.42(4)
O3_1 Li11_2 O3_2 3_454 4_544 153.27(5)
O3_2 Li11_2 O3_2 1_554 4_544 66.18(4)
Li1_1 P1_1 Li1_1 . 4_555 64.2(4)
Li1_1 P1_1 Fe11 . . 3.46(14)
Li1_1 P1_1 Fe11 . 4_555 66.5(3)
Li1_1 P1_1 Fe1_1 . 1_554 75.33(19)
Li1_1 P1_1 Li11_1 . 1_554 75.33(19)
Li1_1 P1_1 O1_1 . . 137.7(3)
Li1_1 P1_1 O2_1 . 2_455 48.20(14)
Li1_1 P1_1 O3_1 . . 58.76(16)
Li1_1 P1_1 O3_1 . 4_555 108.4(3)
Li1_1 P1_1 Fe11 4_555 . 66.5(3)
Li1_1 P1_1 Fe11 4_555 4_555 3.46(14)
Li1_1 P1_1 Fe1_1 4_555 1_554 75.33(19)
Li1_1 P1_1 Li11_1 4_555 1_554 75.33(19)
Li1_1 P1_1 O1_1 4_555 . 137.7(3)
Li1_1 P1_1 O2_1 4_555 2_455 48.20(14)
Li1_1 P1_1 O3_1 4_555 . 108.4(3)
Li1_1 P1_1 O3_1 4_555 4_555 58.76(16)
Fe11 P1_1 Fe11 . 4_555 68.60(3)
Fe11 P1_1 Fe1_1 . 1_554 73.13(3)
Fe11 P1_1 Li11_1 . 1_554 73.13(3)
Fe11 P1_1 O1_1 . . 137.96(5)
Fe11 P1_1 O2_1 . 2_455 51.64(4)
Fe11 P1_1 O3_1 . . 55.31(5)
Fe11 P1_1 O3_1 . 4_555 108.43(6)
Fe11 P1_1 Fe1_1 4_555 1_554 73.13(3)
Fe11 P1_1 Li11_1 4_555 1_554 73.13(3)
Fe11 P1_1 O1_1 4_555 . 137.96(5)
Fe11 P1_1 O2_1 4_555 2_455 51.64(4)
Fe11 P1_1 O3_1 4_555 . 108.43(6)
Fe11 P1_1 O3_1 4_555 4_555 55.31(5)
Fe1_1 P1_1 Li11_1 1_554 1_554 0.0(5)
Fe1_1 P1_1 O1_1 1_554 . 136.53(9)
Fe1_1 P1_1 O2_1 1_554 2_455 110.73(7)
Fe1_1 P1_1 O3_1 1_554 . 52.02(5)
Fe1_1 P1_1 O3_1 1_554 4_555 52.02(5)
Li11_1 P1_1 O1_1 1_554 . 136.53(9)
Li11_1 P1_1 O2_1 1_554 2_455 110.73(7)
Li11_1 P1_1 O3_1 1_554 . 52.02(5)
Li11_1 P1_1 O3_1 1_554 4_555 52.02(5)
O1_1 P1_1 O2_1 . 2_455 112.74(11)
O1_1 P1_1 O3_1 . . 113.59(7)
O1_1 P1_1 O3_1 . 4_555 113.59(7)
O2_1 P1_1 O3_1 2_455 . 106.30(7)
O2_1 P1_1 O3_1 2_455 4_555 106.30(7)
O3_1 P1_1 O3_1 . 4_555 103.52(9)
Li1_1 P1_2 Li1_1 . 4_545 72.5(4)
Li1_1 P1_2 Fe11 . . 3.19(12)
Li1_1 P1_2 Fe11 . 4_545 70.6(2)
Li1_1 P1_2 Fe1_2 . 1_556 71.12(17)
Li1_1 P1_2 Li11_2 . 1_556 71.12(17)
Li1_1 P1_2 O1_2 . . 138.0(3)
Li1_1 P1_2 O2_2 . 2_544 54.81(11)
Li1_1 P1_2 O3_2 . . 52.12(14)
Li1_1 P1_2 O3_2 . 4_545 108.4(3)
Li1_1 P1_2 Fe11 4_545 . 70.6(2)
Li1_1 P1_2 Fe11 4_545 4_545 3.19(12)
Li1_1 P1_2 Fe1_2 4_545 1_556 71.12(17)
Li1_1 P1_2 Li11_2 4_545 1_556 71.12(17)
Li1_1 P1_2 O1_2 4_545 . 138.0(3)
Li1_1 P1_2 O2_2 4_545 2_544 54.81(11)
Li1_1 P1_2 O3_2 4_545 . 108.4(3)
Li1_1 P1_2 O3_2 4_545 4_545 52.12(14)
Fe11 P1_2 Fe11 . 4_545 68.60(3)
Fe11 P1_2 Fe1_2 . 1_556 73.13(3)
Fe11 P1_2 Li11_2 . 1_556 73.13(3)
Fe11 P1_2 O1_2 . . 137.96(5)
Fe11 P1_2 O2_2 . 2_544 51.64(4)
Fe11 P1_2 O3_2 . . 55.31(5)
Fe11 P1_2 O3_2 . 4_545 108.43(6)
Fe11 P1_2 Fe1_2 4_545 1_556 73.13(3)
Fe11 P1_2 Li11_2 4_545 1_556 73.13(3)
Fe11 P1_2 O1_2 4_545 . 137.96(5)
Fe11 P1_2 O2_2 4_545 2_544 51.64(4)
Fe11 P1_2 O3_2 4_545 . 108.43(6)
Fe11 P1_2 O3_2 4_545 4_545 55.31(5)
Fe1_2 P1_2 Li11_2 1_556 1_556 0.0(5)
Fe1_2 P1_2 O1_2 1_556 . 136.53(9)
Fe1_2 P1_2 O2_2 1_556 2_544 110.73(7)
Fe1_2 P1_2 O3_2 1_556 . 52.02(5)
Fe1_2 P1_2 O3_2 1_556 4_545 52.02(5)
Li11_2 P1_2 O1_2 1_556 . 136.53(9)
Li11_2 P1_2 O2_2 1_556 2_544 110.73(7)
Li11_2 P1_2 O3_2 1_556 . 52.02(5)
Li11_2 P1_2 O3_2 1_556 4_545 52.02(5)
O1_2 P1_2 O2_2 . 2_544 112.74(11)
O1_2 P1_2 O3_2 . . 113.59(7)
O1_2 P1_2 O3_2 . 4_545 113.59(7)
O2_2 P1_2 O3_2 2_544 . 106.30(7)
O2_2 P1_2 O3_2 2_544 4_545 106.30(7)
O3_2 P1_2 O3_2 . 4_545 103.52(9)
Li1_1 O1_1 Li1_1 1_556 4_556 77.1(4)
Li1_1 O1_1 Fe11 1_556 1_556 4.9(3)
Li1_1 O1_1 Fe11 1_556 4_556 82.0(3)
Li1_1 O1_1 Fe1_1 1_556 . 97.6(2)
Li1_1 O1_1 Li11_1 1_556 . 97.6(2)
Li1_1 O1_1 P1_1 1_556 . 126.5(3)
Li1_1 O1_1 O2_1 1_556 2_455 101.9(3)
Li1_1 O1_1 O2_1 1_556 2_456 39.7(3)
Li1_1 O1_1 O3_1 1_556 . 110.1(3)
Li1_1 O1_1 O3_1 1_556 1_556 48.4(2)
Li1_1 O1_1 O3_1 1_556 4_555 159.4(3)
Li1_1 O1_1 O3_1 1_556 4_556 81.8(3)
Li1_1 O1_1 Fe11 4_556 1_556 82.0(3)
Li1_1 O1_1 Fe11 4_556 4_556 4.9(3)
Li1_1 O1_1 Fe1_1 4_556 . 97.6(2)
Li1_1 O1_1 Li11_1 4_556 . 97.6(2)
Li1_1 O1_1 P1_1 4_556 . 126.5(3)
Li1_1 O1_1 O2_1 4_556 2_455 101.9(3)
Li1_1 O1_1 O2_1 4_556 2_456 39.7(3)
Li1_1 O1_1 O3_1 4_556 . 159.4(3)
Li1_1 O1_1 O3_1 4_556 1_556 81.8(3)
Li1_1 O1_1 O3_1 4_556 4_555 110.1(3)
Li1_1 O1_1 O3_1 4_556 4_556 48.4(2)
Fe11 O1_1 Fe11 1_556 4_556 86.87(5)
Fe11 O1_1 Fe1_1 1_556 . 96.57(5)
Fe11 O1_1 Li11_1 1_556 . 96.57(5)
Fe11 O1_1 P1_1 1_556 . 123.83(6)
Fe11 O1_1 O2_1 1_556 2_455 101.44(5)
Fe11 O1_1 O2_1 1_556 2_456 44.34(3)
Fe11 O1_1 O3_1 1_556 . 105.60(3)
Fe11 O1_1 O3_1 1_556 1_556 48.10(3)
Fe11 O1_1 O3_1 1_556 4_555 157.48(6)
Fe11 O1_1 O3_1 1_556 4_556 84.71(5)
Fe11 O1_1 Fe1_1 4_556 . 96.57(5)
Fe11 O1_1 Li11_1 4_556 . 96.57(5)
Fe11 O1_1 P1_1 4_556 . 123.83(6)
Fe11 O1_1 O2_1 4_556 2_455 101.44(5)
Fe11 O1_1 O2_1 4_556 2_456 44.34(3)
Fe11 O1_1 O3_1 4_556 . 157.48(6)
Fe11 O1_1 O3_1 4_556 1_556 84.71(5)
Fe11 O1_1 O3_1 4_556 4_555 105.60(3)
Fe11 O1_1 O3_1 4_556 4_556 48.10(3)
Fe1_1 O1_1 Li11_1 . . 0.0(5)
Fe1_1 O1_1 P1_1 . . 120.89(10)
Fe1_1 O1_1 O2_1 . 2_455 155.08(8)
Fe1_1 O1_1 O2_1 . 2_456 89.08(6)
Fe1_1 O1_1 O3_1 . . 100.43(6)
Fe1_1 O1_1 O3_1 . 1_556 49.42(4)
Fe1_1 O1_1 O3_1 . 4_555 100.43(6)
Fe1_1 O1_1 O3_1 . 4_556 49.42(4)
Li11_1 O1_1 P1_1 . . 120.89(10)
Li11_1 O1_1 O2_1 . 2_455 155.08(8)
Li11_1 O1_1 O2_1 . 2_456 89.08(6)
Li11_1 O1_1 O3_1 . . 100.43(6)
Li11_1 O1_1 O3_1 . 1_556 49.42(4)
Li11_1 O1_1 O3_1 . 4_555 100.43(6)
Li11_1 O1_1 O3_1 . 4_556 49.42(4)
P1_1 O1_1 O2_1 . 2_455 34.20(7)
P1_1 O1_1 O2_1 . 2_456 150.03(10)
P1_1 O1_1 O3_1 . . 33.76(4)
P1_1 O1_1 O3_1 . 1_556 151.38(5)
P1_1 O1_1 O3_1 . 4_555 33.76(4)
P1_1 O1_1 O3_1 . 4_556 151.38(5)
O2_1 O1_1 O2_1 2_455 2_456 115.84(7)
O2_1 O1_1 O3_1 2_455 . 58.22(5)
O2_1 O1_1 O3_1 2_455 1_556 148.97(5)
O2_1 O1_1 O3_1 2_455 4_555 58.22(5)
O2_1 O1_1 O3_1 2_455 4_556 148.97(5)
O2_1 O1_1 O3_1 2_456 . 149.68(4)
O2_1 O1_1 O3_1 2_456 1_556 49.90(4)
O2_1 O1_1 O3_1 2_456 4_555 149.68(4)
O2_1 O1_1 O3_1 2_456 4_556 49.90(4)
O3_1 O1_1 O3_1 . 1_556 117.63(4)
O3_1 O1_1 O3_1 . 4_555 56.89(4)
O3_1 O1_1 O3_1 . 4_556 149.60(7)
O3_1 O1_1 O3_1 1_556 4_555 149.60(7)
O3_1 O1_1 O3_1 1_556 4_556 49.49(4)
O3_1 O1_1 O3_1 4_555 4_556 117.63(4)
Li1_1 O1_2 Li1_1 1_554 4_544 96.6(4)
Li1_1 O1_2 Fe11 1_554 1_554 4.9(3)
Li1_1 O1_2 Fe11 1_554 4_544 91.7(3)
Li1_1 O1_2 Fe1_2 1_554 . 95.5(2)
Li1_1 O1_2 Li11_2 1_554 . 95.5(2)
Li1_1 O1_2 P1_2 1_554 . 121.0(4)
Li1_1 O1_2 O2_2 1_554 2_543 49.0(3)
Li1_1 O1_2 O2_2 1_554 2_544 100.9(3)
Li1_1 O1_2 O3_2 1_554 1_554 48.2(3)
Li1_1 O1_2 O3_2 1_554 . 101.1(3)
Li1_1 O1_2 O3_2 1_554 4_544 87.6(4)
Li1_1 O1_2 O3_2 1_554 4_545 154.8(4)
Li1_1 O1_2 Fe11 4_544 1_554 91.7(3)
Li1_1 O1_2 Fe11 4_544 4_544 4.9(3)
Li1_1 O1_2 Fe1_2 4_544 . 95.5(2)
Li1_1 O1_2 Li11_2 4_544 . 95.5(2)
Li1_1 O1_2 P1_2 4_544 . 121.0(4)
Li1_1 O1_2 O2_2 4_544 2_543 49.0(3)
Li1_1 O1_2 O2_2 4_544 2_544 100.9(3)
Li1_1 O1_2 O3_2 4_544 1_554 87.6(4)
Li1_1 O1_2 O3_2 4_544 . 154.8(4)
Li1_1 O1_2 O3_2 4_544 4_544 48.2(3)
Li1_1 O1_2 O3_2 4_544 4_545 101.1(3)
Fe11 O1_2 Fe11 1_554 4_544 86.87(5)
Fe11 O1_2 Fe1_2 1_554 . 96.57(5)
Fe11 O1_2 Li11_2 1_554 . 96.57(5)
Fe11 O1_2 P1_2 1_554 . 123.83(6)
Fe11 O1_2 O2_2 1_554 2_543 44.34(3)
Fe11 O1_2 O2_2 1_554 2_544 101.44(5)
Fe11 O1_2 O3_2 1_554 1_554 48.10(3)
Fe11 O1_2 O3_2 1_554 . 105.60(3)
Fe11 O1_2 O3_2 1_554 4_544 84.71(5)
Fe11 O1_2 O3_2 1_554 4_545 157.48(6)
Fe11 O1_2 Fe1_2 4_544 . 96.57(5)
Fe11 O1_2 Li11_2 4_544 . 96.57(5)
Fe11 O1_2 P1_2 4_544 . 123.83(6)
Fe11 O1_2 O2_2 4_544 2_543 44.34(3)
Fe11 O1_2 O2_2 4_544 2_544 101.44(5)
Fe11 O1_2 O3_2 4_544 1_554 84.71(5)
Fe11 O1_2 O3_2 4_544 . 157.48(6)
Fe11 O1_2 O3_2 4_544 4_544 48.10(3)
Fe11 O1_2 O3_2 4_544 4_545 105.60(3)
Fe1_2 O1_2 Li11_2 . . 0.0(5)
Fe1_2 O1_2 P1_2 . . 120.89(10)
Fe1_2 O1_2 O2_2 . 2_543 89.08(6)
Fe1_2 O1_2 O2_2 . 2_544 155.08(8)
Fe1_2 O1_2 O3_2 . 1_554 49.42(4)
Fe1_2 O1_2 O3_2 . . 100.43(6)
Fe1_2 O1_2 O3_2 . 4_544 49.42(4)
Fe1_2 O1_2 O3_2 . 4_545 100.43(6)
Li11_2 O1_2 P1_2 . . 120.89(10)
Li11_2 O1_2 O2_2 . 2_543 89.08(6)
Li11_2 O1_2 O2_2 . 2_544 155.08(8)
Li11_2 O1_2 O3_2 . 1_554 49.42(4)
Li11_2 O1_2 O3_2 . . 100.43(6)
Li11_2 O1_2 O3_2 . 4_544 49.42(4)
Li11_2 O1_2 O3_2 . 4_545 100.43(6)
P1_2 O1_2 O2_2 . 2_543 150.03(10)
P1_2 O1_2 O2_2 . 2_544 34.20(7)
P1_2 O1_2 O3_2 . 1_554 151.38(5)
P1_2 O1_2 O3_2 . . 33.76(4)
P1_2 O1_2 O3_2 . 4_544 151.38(5)
P1_2 O1_2 O3_2 . 4_545 33.76(4)
O2_2 O1_2 O2_2 2_543 2_544 115.84(7)
O2_2 O1_2 O3_2 2_543 1_554 49.90(4)
O2_2 O1_2 O3_2 2_543 . 149.68(4)
O2_2 O1_2 O3_2 2_543 4_544 49.90(4)
O2_2 O1_2 O3_2 2_543 4_545 149.68(4)
O2_2 O1_2 O3_2 2_544 1_554 148.97(5)
O2_2 O1_2 O3_2 2_544 . 58.22(5)
O2_2 O1_2 O3_2 2_544 4_544 148.97(5)
O2_2 O1_2 O3_2 2_544 4_545 58.22(5)
O3_2 O1_2 O3_2 1_554 . 117.63(4)
O3_2 O1_2 O3_2 1_554 4_544 49.49(4)
O3_2 O1_2 O3_2 1_554 4_545 149.60(7)
O3_2 O1_2 O3_2 . 4_544 149.60(7)
O3_2 O1_2 O3_2 . 4_545 56.89(4)
O3_2 O1_2 O3_2 4_544 4_545 117.63(4)
Li1_1 O2_1 Li1_1 2_555 3_555 90.6(5)
Li1_1 O2_1 Fe11 2_555 2_555 1.9(2)
Li1_1 O2_1 Fe11 2_555 3_555 91.2(4)
Li1_1 O2_1 Fe1_1 2_555 1_554 120.91(18)
Li1_1 O2_1 Li11_1 2_555 1_554 120.91(18)
Li1_1 O2_1 P1_1 2_555 2_555 94.42(16)
Li1_1 O2_1 O1_1 2_555 2_555 116.5(3)
Li1_1 O2_1 O1_1 2_555 2_556 46.8(3)
Li1_1 O2_1 O3_1 2_555 2_555 58.12(18)
Li1_1 O2_1 O3_1 2_555 3_555 99.75(16)
Li1_1 O2_1 O3_2 2_555 2_554 96.4(3)
Li1_1 O2_1 O3_2 2_555 3_554 165.17(14)
Li1_1 O2_1 Fe11 3_555 2_555 91.2(4)
Li1_1 O2_1 Fe11 3_555 3_555 1.9(2)
Li1_1 O2_1 Fe1_1 3_555 1_554 120.91(18)
Li1_1 O2_1 Li11_1 3_555 1_554 120.91(18)
Li1_1 O2_1 P1_1 3_555 2_555 94.42(16)
Li1_1 O2_1 O1_1 3_555 2_555 116.5(3)
Li1_1 O2_1 O1_1 3_555 2_556 46.8(3)
Li1_1 O2_1 O3_1 3_555 2_555 99.75(16)
Li1_1 O2_1 O3_1 3_555 3_555 58.12(18)
Li1_1 O2_1 O3_2 3_555 2_554 165.17(14)
Li1_1 O2_1 O3_2 3_555 3_554 96.4(3)
Fe11 O2_1 Fe11 2_555 3_555 91.78(6)
Fe11 O2_1 Fe1_1 2_555 1_554 121.96(5)
Fe11 O2_1 Li11_1 2_555 1_554 121.96(5)
Fe11 O2_1 P1_1 2_555 2_555 92.56(6)
Fe11 O2_1 O1_1 2_555 2_555 114.60(5)
Fe11 O2_1 O1_1 2_555 2_556 46.88(3)
Fe11 O2_1 O3_1 2_555 2_555 56.21(3)
Fe11 O2_1 O3_1 2_555 3_555 98.55(6)
Fe11 O2_1 O3_2 2_555 2_554 96.16(2)
Fe11 O2_1 O3_2 2_555 3_554 166.40(6)
Fe11 O2_1 Fe1_1 3_555 1_554 121.96(5)
Fe11 O2_1 Li11_1 3_555 1_554 121.96(5)
Fe11 O2_1 P1_1 3_555 2_555 92.56(6)
Fe11 O2_1 O1_1 3_555 2_555 114.60(5)
Fe11 O2_1 O1_1 3_555 2_556 46.88(3)
Fe11 O2_1 O3_1 3_555 2_555 98.55(6)
Fe11 O2_1 O3_1 3_555 3_555 56.21(3)
Fe11 O2_1 O3_2 3_555 2_554 166.40(6)
Fe11 O2_1 O3_2 3_555 3_554 96.16(2)
Fe1_1 O2_1 Li11_1 1_554 1_554 0.0(5)
Fe1_1 O2_1 P1_1 1_554 2_555 126.83(9)
Fe1_1 O2_1 O1_1 1_554 2_555 93.76(7)
Fe1_1 O2_1 O1_1 1_554 2_556 150.40(7)
Fe1_1 O2_1 O3_1 1_554 2_555 139.07(5)
Fe1_1 O2_1 O3_1 1_554 3_555 139.07(5)
Fe1_1 O2_1 O3_2 1_554 2_554 44.49(3)
Fe1_1 O2_1 O3_2 1_554 3_554 44.49(3)
Li11_1 O2_1 P1_1 1_554 2_555 126.83(9)
Li11_1 O2_1 O1_1 1_554 2_555 93.76(7)
Li11_1 O2_1 O1_1 1_554 2_556 150.40(7)
Li11_1 O2_1 O3_1 1_554 2_555 139.07(5)
Li11_1 O2_1 O3_1 1_554 3_555 139.07(5)
Li11_1 O2_1 O3_2 1_554 2_554 44.49(3)
Li11_1 O2_1 O3_2 1_554 3_554 44.49(3)
P1_1 O2_1 O1_1 2_555 2_555 33.06(6)
P1_1 O2_1 O1_1 2_555 2_556 82.78(7)
P1_1 O2_1 O3_1 2_555 2_555 36.85(4)
P1_1 O2_1 O3_1 2_555 3_555 36.85(4)
P1_1 O2_1 O3_2 2_555 2_554 98.08(7)
P1_1 O2_1 O3_2 2_555 3_554 98.08(7)
O1_1 O2_1 O1_1 2_555 2_556 115.84(7)
O1_1 O2_1 O3_1 2_555 2_555 61.14(5)
O1_1 O2_1 O3_1 2_555 3_555 61.14(5)
O1_1 O2_1 O3_2 2_555 2_554 71.88(5)
O1_1 O2_1 O3_2 2_555 3_554 71.88(5)
O1_1 O2_1 O3_1 2_556 2_555 63.73(4)
O1_1 O2_1 O3_1 2_556 3_555 63.73(4)
O1_1 O2_1 O3_2 2_556 2_554 142.88(3)
O1_1 O2_1 O3_2 2_556 3_554 142.88(3)
O3_1 O2_1 O3_1 2_555 3_555 58.78(5)
O3_1 O2_1 O3_2 2_555 2_554 95.04(4)
O3_1 O2_1 O3_2 2_555 3_554 132.76(6)
O3_1 O2_1 O3_2 3_555 2_554 132.76(6)
O3_1 O2_1 O3_2 3_555 3_554 95.04(4)
O3_2 O2_1 O3_2 2_554 3_554 74.04(4)
Li1_1 O2_2 Li1_1 2_444 3_454 92.7(4)
Li1_1 O2_2 Fe11 2_444 2_444 1.6(2)
Li1_1 O2_2 Fe11 2_444 3_454 92.3(3)
Li1_1 O2_2 Fe1_2 2_444 1_556 122.82(16)
Li1_1 O2_2 Li11_2 2_444 1_556 122.82(16)
Li1_1 O2_2 P1_2 2_444 2_444 90.98(15)
Li1_1 O2_2 O1_2 2_444 2_443 47.0(3)
Li1_1 O2_2 O1_2 2_444 2_444 113.0(2)
Li1_1 O2_2 O3_1 2_444 2_445 96.0(3)
Li1_1 O2_2 O3_1 2_444 3_455 167.31(17)
Li1_1 O2_2 O3_2 2_444 2_444 54.60(17)
Li1_1 O2_2 O3_2 2_444 3_454 97.53(13)
Li1_1 O2_2 Fe11 3_454 2_444 92.3(3)
Li1_1 O2_2 Fe11 3_454 3_454 1.6(2)
Li1_1 O2_2 Fe1_2 3_454 1_556 122.82(16)
Li1_1 O2_2 Li11_2 3_454 1_556 122.82(16)
Li1_1 O2_2 P1_2 3_454 2_444 90.98(15)
Li1_1 O2_2 O1_2 3_454 2_443 47.0(3)
Li1_1 O2_2 O1_2 3_454 2_444 113.0(2)
Li1_1 O2_2 O3_1 3_454 2_445 167.31(17)
Li1_1 O2_2 O3_1 3_454 3_455 96.0(3)
Li1_1 O2_2 O3_2 3_454 2_444 97.53(13)
Li1_1 O2_2 O3_2 3_454 3_454 54.60(17)
Fe11 O2_2 Fe11 2_444 3_454 91.78(6)
Fe11 O2_2 Fe1_2 2_444 1_556 121.96(5)
Fe11 O2_2 Li11_2 2_444 1_556 121.96(5)
Fe11 O2_2 P1_2 2_444 2_444 92.56(6)
Fe11 O2_2 O1_2 2_444 2_443 46.88(3)
Fe11 O2_2 O1_2 2_444 2_444 114.60(5)
Fe11 O2_2 O3_1 2_444 2_445 96.16(2)
Fe11 O2_2 O3_1 2_444 3_455 166.40(6)
Fe11 O2_2 O3_2 2_444 2_444 56.21(3)
Fe11 O2_2 O3_2 2_444 3_454 98.55(6)
Fe11 O2_2 Fe1_2 3_454 1_556 121.96(5)
Fe11 O2_2 Li11_2 3_454 1_556 121.96(5)
Fe11 O2_2 P1_2 3_454 2_444 92.56(6)
Fe11 O2_2 O1_2 3_454 2_443 46.88(3)
Fe11 O2_2 O1_2 3_454 2_444 114.60(5)
Fe11 O2_2 O3_1 3_454 2_445 166.40(6)
Fe11 O2_2 O3_1 3_454 3_455 96.16(2)
Fe11 O2_2 O3_2 3_454 2_444 98.55(6)
Fe11 O2_2 O3_2 3_454 3_454 56.21(3)
Fe1_2 O2_2 Li11_2 1_556 1_556 0.0(5)
Fe1_2 O2_2 P1_2 1_556 2_444 126.83(9)
Fe1_2 O2_2 O1_2 1_556 2_443 150.40(7)
Fe1_2 O2_2 O1_2 1_556 2_444 93.76(7)
Fe1_2 O2_2 O3_1 1_556 2_445 44.49(3)
Fe1_2 O2_2 O3_1 1_556 3_455 44.49(3)
Fe1_2 O2_2 O3_2 1_556 2_444 139.07(5)
Fe1_2 O2_2 O3_2 1_556 3_454 139.07(5)
Li11_2 O2_2 P1_2 1_556 2_444 126.83(9)
Li11_2 O2_2 O1_2 1_556 2_443 150.40(7)
Li11_2 O2_2 O1_2 1_556 2_444 93.76(7)
Li11_2 O2_2 O3_1 1_556 2_445 44.49(3)
Li11_2 O2_2 O3_1 1_556 3_455 44.49(3)
Li11_2 O2_2 O3_2 1_556 2_444 139.07(5)
Li11_2 O2_2 O3_2 1_556 3_454 139.07(5)
P1_2 O2_2 O1_2 2_444 2_443 82.78(7)
P1_2 O2_2 O1_2 2_444 2_444 33.06(6)
P1_2 O2_2 O3_1 2_444 2_445 98.08(7)
P1_2 O2_2 O3_1 2_444 3_455 98.08(7)
P1_2 O2_2 O3_2 2_444 2_444 36.85(4)
P1_2 O2_2 O3_2 2_444 3_454 36.85(4)
O1_2 O2_2 O1_2 2_443 2_444 115.84(7)
O1_2 O2_2 O3_1 2_443 2_445 142.88(3)
O1_2 O2_2 O3_1 2_443 3_455 142.88(3)
O1_2 O2_2 O3_2 2_443 2_444 63.73(4)
O1_2 O2_2 O3_2 2_443 3_454 63.73(4)
O1_2 O2_2 O3_1 2_444 2_445 71.88(5)
O1_2 O2_2 O3_1 2_444 3_455 71.88(5)
O1_2 O2_2 O3_2 2_444 2_444 61.14(5)
O1_2 O2_2 O3_2 2_444 3_454 61.14(5)
O3_1 O2_2 O3_1 2_445 3_455 74.04(4)
O3_1 O2_2 O3_2 2_445 2_444 95.04(4)
O3_1 O2_2 O3_2 2_445 3_454 132.76(6)
O3_1 O2_2 O3_2 3_455 2_444 132.76(6)
O3_1 O2_2 O3_2 3_455 3_454 95.04(4)
O3_2 O2_2 O3_2 2_444 3_454 58.78(5)
Li1_1 O3_1 Fe11 . . 4.9(3)
Li1_1 O3_1 Fe1_1 . 1_554 96.1(3)
Li1_1 O3_1 Fe1_2 . 2_544 114.4(3)
Li1_1 O3_1 Li11_1 . 1_554 96.1(3)
Li1_1 O3_1 Li11_2 . 2_544 114.4(3)
Li1_1 O3_1 P1_1 . . 84.0(3)
Li1_1 O3_1 O1_1 . 1_554 47.9(3)
Li1_1 O3_1 O1_1 . . 106.0(3)
Li1_1 O3_1 O2_1 . 2_455 47.6(3)
Li1_1 O3_1 O2_2 . 2_545 89.8(3)
Li1_1 O3_1 O3_1 . 4_555 93.5(3)
Li1_1 O3_1 O3_2 . 3_554 91.2(3)
Li1_1 O3_1 O3_2 . 3_555 156.5(3)
Fe11 O3_1 Fe1_1 . 1_554 95.39(4)
Fe11 O3_1 Fe1_2 . 2_544 111.46(5)
Fe11 O3_1 Li11_1 . 1_554 95.39(4)
Fe11 O3_1 Li11_2 . 2_544 111.46(5)
Fe11 O3_1 P1_1 . . 88.85(7)
Fe11 O3_1 O1_1 . 1_554 47.89(3)
Fe11 O3_1 O1_1 . . 110.59(6)
Fe11 O3_1 O2_1 . 2_455 52.48(4)
Fe11 O3_1 O2_2 . 2_545 90.13(5)
Fe11 O3_1 O3_1 . 4_555 97.24(5)
Fe11 O3_1 O3_2 . 3_554 87.39(4)
Fe11 O3_1 O3_2 . 3_555 156.33(5)
Fe1_1 O3_1 Fe1_2 1_554 2_544 127.61(6)
Fe1_1 O3_1 Li11_1 1_554 1_554 0.0(5)
Fe1_1 O3_1 Li11_2 1_554 2_544 127.61(6)
Fe1_1 O3_1 P1_1 1_554 . 94.75(6)
Fe1_1 O3_1 O1_1 1_554 1_554 48.43(4)
Fe1_1 O3_1 O1_1 1_554 . 115.25(5)
Fe1_1 O3_1 O2_1 1_554 2_455 102.09(5)
Fe1_1 O3_1 O2_2 1_554 2_545 172.79(6)
Fe1_1 O3_1 O3_1 1_554 4_555 56.91(4)
Fe1_1 O3_1 O3_2 1_554 3_554 43.85(3)
Fe1_1 O3_1 O3_2 1_554 3_555 107.33(5)
Fe1_2 O3_1 Li11_1 2_544 1_554 127.61(6)
Fe1_2 O3_1 Li11_2 2_544 2_544 0.0(5)
Fe1_2 O3_1 P1_1 2_544 . 128.39(7)
Fe1_2 O3_1 O1_1 2_544 1_554 143.81(5)
Fe1_2 O3_1 O1_1 2_544 . 96.72(4)
Fe1_2 O3_1 O2_1 2_544 2_455 130.10(6)
Fe1_2 O3_1 O2_2 2_544 2_545 45.55(3)
Fe1_2 O3_1 O3_1 2_544 4_555 149.23(6)
Fe1_2 O3_1 O3_2 2_544 3_554 91.81(5)
Fe1_2 O3_1 O3_2 2_544 3_555 48.74(3)
Li11_1 O3_1 Li11_2 1_554 2_544 127.61(6)
Li11_1 O3_1 P1_1 1_554 . 94.75(6)
Li11_1 O3_1 O1_1 1_554 1_554 48.43(4)
Li11_1 O3_1 O1_1 1_554 . 115.25(5)
Li11_1 O3_1 O2_1 1_554 2_455 102.09(5)
Li11_1 O3_1 O2_2 1_554 2_545 172.79(6)
Li11_1 O3_1 O3_1 1_554 4_555 56.91(4)
Li11_1 O3_1 O3_2 1_554 3_554 43.85(3)
Li11_1 O3_1 O3_2 1_554 3_555 107.33(5)
Li11_2 O3_1 P1_1 2_544 . 128.39(7)
Li11_2 O3_1 O1_1 2_544 1_554 143.81(5)
Li11_2 O3_1 O1_1 2_544 . 96.72(4)
Li11_2 O3_1 O2_1 2_544 2_455 130.10(6)
Li11_2 O3_1 O2_2 2_544 2_545 45.55(3)
Li11_2 O3_1 O3_1 2_544 4_555 149.23(6)
Li11_2 O3_1 O3_2 2_544 3_554 91.81(5)
Li11_2 O3_1 O3_2 2_544 3_555 48.74(3)
P1_1 O3_1 O1_1 . 1_554 84.99(6)
P1_1 O3_1 O1_1 . . 32.64(5)
P1_1 O3_1 O2_1 . 2_455 36.85(6)
P1_1 O3_1 O2_2 . 2_545 89.99(6)
P1_1 O3_1 O3_1 . 4_555 38.24(5)
P1_1 O3_1 O3_2 . 3_554 137.67(6)
P1_1 O3_1 O3_2 . 3_555 95.67(6)
O1_1 O3_1 O1_1 1_554 . 117.63(5)
O1_1 O3_1 O2_1 1_554 2_455 66.37(5)
O1_1 O3_1 O2_2 1_554 2_545 137.70(6)
O1_1 O3_1 O3_1 1_554 4_555 65.25(3)
O1_1 O3_1 O3_2 1_554 3_554 61.91(4)
O1_1 O3_1 O3_2 1_554 3_555 155.56(6)
O1_1 O3_1 O2_1 . 2_455 60.64(5)
O1_1 O3_1 O2_2 . 2_545 66.75(3)
O1_1 O3_1 O3_1 . 4_555 61.56(3)
O1_1 O3_1 O3_2 . 3_554 155.35(6)
O1_1 O3_1 O3_2 . 3_555 65.88(4)
O2_1 O3_1 O2_2 2_455 2_545 84.96(5)
O2_1 O3_1 O3_1 2_455 4_555 60.61(4)
O2_1 O3_1 O3_2 2_455 3_554 127.99(5)
O2_1 O3_1 O3_2 2_455 3_555 125.88(5)
O2_2 O3_1 O3_1 2_545 4_555 127.02(5)
O2_2 O3_1 O3_2 2_545 3_554 132.14(4)
O2_2 O3_1 O3_2 2_545 3_555 66.71(4)
O3_1 O3_1 O3_2 4_555 3_554 100.66(5)
O3_1 O3_1 O3_2 4_555 3_555 100.66(5)
O3_2 O3_1 O3_2 3_554 3_555 104.24(5)
Li1_1 O3_2 Fe11 . . 4.9(3)
Li1_1 O3_2 Fe1_1 . 2_455 108.4(3)
Li1_1 O3_2 Fe1_2 . 1_556 94.7(3)
Li1_1 O3_2 Li11_1 . 2_455 108.4(3)
Li1_1 O3_2 Li11_2 . 1_556 94.7(3)
Li1_1 O3_2 P1_2 . . 93.7(3)
Li1_1 O3_2 O1_2 . . 115.1(3)
Li1_1 O3_2 O1_2 . 1_556 48.3(3)
Li1_1 O3_2 O2_1 . 2_454 90.4(3)
Li1_1 O3_2 O2_2 . 2_544 57.4(3)
Li1_1 O3_2 O3_1 . 3_454 155.2(3)
Li1_1 O3_2 O3_1 . 3_455 83.6(3)
Li1_1 O3_2 O3_2 . 4_545 100.9(3)
Fe11 O3_2 Fe1_1 . 2_455 111.46(5)
Fe11 O3_2 Fe1_2 . 1_556 95.39(4)
Fe11 O3_2 Li11_1 . 2_455 111.46(5)
Fe11 O3_2 Li11_2 . 1_556 95.39(4)
Fe11 O3_2 P1_2 . . 88.85(7)
Fe11 O3_2 O1_2 . . 110.59(6)
Fe11 O3_2 O1_2 . 1_556 47.89(3)
Fe11 O3_2 O2_1 . 2_454 90.13(5)
Fe11 O3_2 O2_2 . 2_544 52.48(4)
Fe11 O3_2 O3_1 . 3_454 156.33(5)
Fe11 O3_2 O3_1 . 3_455 87.39(4)
Fe11 O3_2 O3_2 . 4_545 97.24(5)
Fe1_1 O3_2 Fe1_2 2_455 1_556 127.61(6)
Fe1_1 O3_2 Li11_1 2_455 2_455 0.0(5)
Fe1_1 O3_2 Li11_2 2_455 1_556 127.61(6)
Fe1_1 O3_2 P1_2 2_455 . 128.39(7)
Fe1_1 O3_2 O1_2 2_455 . 96.72(4)
Fe1_1 O3_2 O1_2 2_455 1_556 143.81(5)
Fe1_1 O3_2 O2_1 2_455 2_454 45.55(3)
Fe1_1 O3_2 O2_2 2_455 2_544 130.10(6)
Fe1_1 O3_2 O3_1 2_455 3_454 48.74(3)
Fe1_1 O3_2 O3_1 2_455 3_455 91.81(5)
Fe1_1 O3_2 O3_2 2_455 4_545 149.23(6)
Fe1_2 O3_2 Li11_1 1_556 2_455 127.61(6)
Fe1_2 O3_2 Li11_2 1_556 1_556 0.0(5)
Fe1_2 O3_2 P1_2 1_556 . 94.75(6)
Fe1_2 O3_2 O1_2 1_556 . 115.25(5)
Fe1_2 O3_2 O1_2 1_556 1_556 48.43(4)
Fe1_2 O3_2 O2_1 1_556 2_454 172.79(6)
Fe1_2 O3_2 O2_2 1_556 2_544 102.09(5)
Fe1_2 O3_2 O3_1 1_556 3_454 107.33(5)
Fe1_2 O3_2 O3_1 1_556 3_455 43.85(3)
Fe1_2 O3_2 O3_2 1_556 4_545 56.91(4)
Li11_1 O3_2 Li11_2 2_455 1_556 127.61(6)
Li11_1 O3_2 P1_2 2_455 . 128.39(7)
Li11_1 O3_2 O1_2 2_455 . 96.72(4)
Li11_1 O3_2 O1_2 2_455 1_556 143.81(5)
Li11_1 O3_2 O2_1 2_455 2_454 45.55(3)
Li11_1 O3_2 O2_2 2_455 2_544 130.10(6)
Li11_1 O3_2 O3_1 2_455 3_454 48.74(3)
Li11_1 O3_2 O3_1 2_455 3_455 91.81(5)
Li11_1 O3_2 O3_2 2_455 4_545 149.23(6)
Li11_2 O3_2 P1_2 1_556 . 94.75(6)
Li11_2 O3_2 O1_2 1_556 . 115.25(5)
Li11_2 O3_2 O1_2 1_556 1_556 48.43(4)
Li11_2 O3_2 O2_1 1_556 2_454 172.79(6)
Li11_2 O3_2 O2_2 1_556 2_544 102.09(5)
Li11_2 O3_2 O3_1 1_556 3_454 107.33(5)
Li11_2 O3_2 O3_1 1_556 3_455 43.85(3)
Li11_2 O3_2 O3_2 1_556 4_545 56.91(4)
P1_2 O3_2 O1_2 . . 32.64(5)
P1_2 O3_2 O1_2 . 1_556 84.99(6)
P1_2 O3_2 O2_1 . 2_454 89.99(6)
P1_2 O3_2 O2_2 . 2_544 36.85(6)
P1_2 O3_2 O3_1 . 3_454 95.67(6)
P1_2 O3_2 O3_1 . 3_455 137.67(6)
P1_2 O3_2 O3_2 . 4_545 38.24(5)
O1_2 O3_2 O1_2 . 1_556 117.63(5)
O1_2 O3_2 O2_1 . 2_454 66.75(3)
O1_2 O3_2 O2_2 . 2_544 60.64(5)
O1_2 O3_2 O3_1 . 3_454 65.88(4)
O1_2 O3_2 O3_1 . 3_455 155.35(6)
O1_2 O3_2 O3_2 . 4_545 61.56(3)
O1_2 O3_2 O2_1 1_556 2_454 137.70(6)
O1_2 O3_2 O2_2 1_556 2_544 66.37(5)
O1_2 O3_2 O3_1 1_556 3_454 155.56(6)
O1_2 O3_2 O3_1 1_556 3_455 61.91(4)
O1_2 O3_2 O3_2 1_556 4_545 65.25(3)
O2_1 O3_2 O2_2 2_454 2_544 84.96(5)
O2_1 O3_2 O3_1 2_454 3_454 66.71(4)
O2_1 O3_2 O3_1 2_454 3_455 132.14(4)
O2_1 O3_2 O3_2 2_454 4_545 127.02(5)
O2_2 O3_2 O3_1 2_544 3_454 125.88(5)
O2_2 O3_2 O3_1 2_544 3_455 127.99(5)
O2_2 O3_2 O3_2 2_544 4_545 60.61(4)
O3_1 O3_2 O3_1 3_454 3_455 104.24(5)
O3_1 O3_2 O3_2 3_454 4_545 100.66(5)
O3_1 O3_2 O3_2 3_455 4_545 100.66(5)

loop_
_geom_bond_atom_site_label_1
_geom_bond_atom_site_label_2
_geom_bond_site_symmetry_2
_geom_bond_distance
Li1_1 Li1_1 4_555 2.718(16)
Li1_1 Fe11 . 0.187(11)
Li1_1 Fe11 4_555 2.860(11)
Li1_1 P1_1 . 2.558(12)
Li1_1 P1_2 . 2.770(13)
Li1_1 O1_1 1_554 2.182(11)
Li1_1 O1_2 1_556 2.195(11)
Li1_1 O2_1 2_455 1.913(13)
Li1_1 O2_2 2_544 2.264(12)
Li1_1 O3_1 . 2.199(8)
Li1_1 O3_2 . 2.191(10)
Fe11 Fe11 4_545 2.99761(13)
Fe11 Fe11 4_555 2.99761(13)
Fe11 P1_1 . 2.6596(9)
Fe11 P1_2 . 2.6596(9)
Fe11 O1_1 1_554 2.1801(11)
Fe11 O1_2 1_556 2.1801(11)
Fe11 O2_1 2_455 2.0874(10)
Fe11 O2_2 2_544 2.0874(10)
Fe11 O3_1 . 2.1872(11)
Fe11 O3_2 . 2.1872(11)
Fe1_1 Li11_1 . 0
Fe1_1 P1_1 1_556 2.8329(13)
Fe1_1 O1_1 . 2.2070(17)
Fe1_1 O2_1 1_556 2.1034(15)
Fe1_1 O3_1 1_556 2.2408(12)
Fe1_1 O3_1 4_556 2.2408(12)
Fe1_1 O3_2 2_555 2.0650(11)
Fe1_1 O3_2 3_555 2.0650(11)
Fe1_2 Li11_2 . 0
Fe1_2 P1_2 1_554 2.8329(13)
Fe1_2 O1_2 . 2.2070(17)
Fe1_2 O2_2 1_554 2.1034(15)
Fe1_2 O3_1 2_444 2.0650(11)
Fe1_2 O3_1 3_454 2.0650(11)
Fe1_2 O3_2 1_554 2.2408(12)
Fe1_2 O3_2 4_544 2.2408(12)
Li11_1 P1_1 1_556 2.8329(13)
Li11_1 O1_1 . 2.2070(17)
Li11_1 O2_1 1_556 2.1034(15)
Li11_1 O3_1 1_556 2.2408(12)
Li11_1 O3_1 4_556 2.2408(12)
Li11_1 O3_2 2_555 2.0650(11)
Li11_1 O3_2 3_555 2.0650(11)
Li11_2 P1_2 1_554 2.8329(13)
Li11_2 O1_2 . 2.2070(17)
Li11_2 O2_2 1_554 2.1034(15)
Li11_2 O3_1 2_444 2.0650(11)
Li11_2 O3_1 3_454 2.0650(11)
Li11_2 O3_2 1_554 2.2408(12)
Li11_2 O3_2 4_544 2.2408(12)
P1_1 O1_1 . 1.5119(18)
P1_1 O2_1 2_455 1.5575(18)
P1_1 O3_1 . 1.5576(13)
P1_1 O3_1 4_555 1.5576(13)
P1_2 O1_2 . 1.5119(18)
P1_2 O2_2 2_544 1.5575(18)
P1_2 O3_2 . 1.5576(13)
P1_2 O3_2 4_545 1.5576(13)
O1_1 O2_1 2_455 2.556(2)
O1_1 O2_1 2_456 2.986(2)
O1_1 O3_1 . 2.5685(16)
O1_1 O3_1 1_556 2.9225(16)
O1_1 O3_1 4_555 2.5685(16)
O1_1 O3_1 4_556 2.9225(16)
O1_2 O2_2 2_543 2.986(2)
O1_2 O2_2 2_544 2.556(2)
O1_2 O3_2 1_554 2.9225(16)
O1_2 O3_2 . 2.5685(16)
O1_2 O3_2 4_544 2.9225(16)
O1_2 O3_2 4_545 2.5685(16)
O2_1 O3_1 2_555 2.4928(17)
O2_1 O3_1 3_555 2.4928(17)
O2_1 O3_2 2_554 2.9467(15)
O2_1 O3_2 3_554 2.9467(15)
O2_2 O3_1 2_445 2.9467(15)
O2_2 O3_1 3_455 2.9467(15)
O2_2 O3_2 2_444 2.4928(17)
O2_2 O3_2 3_454 2.4928(17)
O3_1 O3_1 4_555 2.4467(14)
O3_1 O3_2 3_554 2.9780(15)
O3_1 O3_2 3_555 2.9780(15)
O3_2 O3_2 4_545 2.4467(14)
